data_4503943
loop_
_publ_author_name
'Wen, Lili'
'Lu, Zhenda'
'Lin, Jianguo'
'Tian, Zhengfang'
'Zhu, Huizhen'
'Meng, Qingjin'

_publ_section_title
;
 Syntheses, Structures, and Physical Properties of Three Novel
 Metal&#x2212;Organic Frameworks Constructed from Aromatic Polycarboxylate
 Acids and Flexible Imidazole-Based Synthons
;
_journal_issue 1
_journal_name_full 'Crystal Growth &amp; Design'
_journal_page_first 93
_journal_paper_doi 10.1021/cg0604982
_journal_volume 7
_journal_year 2007
_chemical_formula_moiety 'C28 H24 Cd N7 O4, H2 O'
_chemical_formula_sum 'C28 H26 Cd N7 O5'
_chemical_formula_weight 652.96
_chemical_name_systematic
; 
 ? 
;
_space_group_IT_number 15
_symmetry_cell_setting monoclinic
_symmetry_space_group_name_Hall '-C 2yc'
_symmetry_space_group_name_H-M 'C 1 2/c 1'
_atom_sites_solution_hydrogens geom
_atom_sites_solution_primary direct
_atom_sites_solution_secondary difmap
_audit_creation_method SHELXL-97
_cell_angle_alpha 90.00
_cell_angle_beta 103.038(3)
_cell_angle_gamma 90.00
_cell_formula_units_Z 8
_cell_length_a 30.815(4)
_cell_length_b 10.3982(13)
_cell_length_c 17.918(2)
_cell_measurement_reflns_used 791
_cell_measurement_temperature 293(2)
_cell_measurement_theta_max 15.44
_cell_measurement_theta_min 2.30
_cell_volume 5593.3(12)
_computing_cell_refinement SMART
_computing_data_collection 'SMART (Bruker, 2000)'
_computing_data_reduction 'SAINT (Bruker, 2000)'
_computing_molecular_graphics SHELXTL
_computing_publication_material SHELXTL
_computing_structure_refinement SHELXTL
_computing_structure_solution 'SHELXTL (Bruker, 2000)'
_diffrn_ambient_temperature 293(2)
_diffrn_measured_fraction_theta_full 0.995
_diffrn_measured_fraction_theta_max 0.995
_diffrn_radiation_monochromator graphite
_diffrn_radiation_source 'fine-focus sealed tube'
_diffrn_radiation_type MoK\a
_diffrn_radiation_wavelength 0.71073
_diffrn_reflns_av_R_equivalents 0.0411
_diffrn_reflns_av_sigmaI/netI 0.0565
_diffrn_reflns_limit_h_max 34
_diffrn_reflns_limit_h_min -39
_diffrn_reflns_limit_k_max 10
_diffrn_reflns_limit_k_min -13
_diffrn_reflns_limit_l_max 22
_diffrn_reflns_limit_l_min -22
_diffrn_reflns_number 15928
_diffrn_reflns_theta_full 27.00
_diffrn_reflns_theta_max 27.00
_diffrn_reflns_theta_min 2.07
_exptl_absorpt_coefficient_mu 0.832
_exptl_absorpt_correction_T_max 0.90
_exptl_absorpt_correction_T_min 0.89
_exptl_absorpt_correction_type multi-scan
_exptl_absorpt_process_details 'SADABS(Bruker, 2000)'
_exptl_crystal_colour colouress
_exptl_crystal_density_diffrn 1.551
_exptl_crystal_density_method 'not measured'
_exptl_crystal_description block
_exptl_crystal_F_000 2648
_exptl_crystal_size_max 0.13
_exptl_crystal_size_mid 0.12
_exptl_crystal_size_min 0.12
_refine_diff_density_max 0.760
_refine_diff_density_min -0.846
_refine_diff_density_rms 0.076
_refine_ls_extinction_method none
_refine_ls_goodness_of_fit_ref 1.055
_refine_ls_hydrogen_treatment constr
_refine_ls_matrix_type full
_refine_ls_number_parameters 370
_refine_ls_number_reflns 6076
_refine_ls_number_restraints 0
_refine_ls_restrained_S_all 1.055
_refine_ls_R_factor_all 0.0770
_refine_ls_R_factor_gt 0.0526
_refine_ls_shift/su_max 0.000
_refine_ls_shift/su_mean 0.000
_refine_ls_structure_factor_coef Fsqd
_refine_ls_weighting_details 'calc w=1/[\s^2^(Fo^2^)+(0.0600P)^2^+1.9900P] where P=(Fo^2^+2Fc^2^)/3'
_refine_ls_weighting_scheme calc
_refine_ls_wR_factor_gt 0.1132
_refine_ls_wR_factor_ref 0.1189
_reflns_number_gt 4409
_reflns_number_total 6076
_reflns_threshold_expression >2sigma(I)
_cod_data_source_file cg0604982rom20060912_065326.cif
_cod_data_source_block 51207dm
_cod_depositor_comments
;
The following automatic conversions were performed:

'_symmetry_cell_setting' value 'Monoclinic' changed to 'monoclinic'
according to /home/saulius/struct/CIF-dictionaries/cif_core.dic
dictionary named 'cif_core.dic' version 2.4.1 from
2010-06-29.

'_exptl_absorpt_correction_type' value 'Multi-scan'
changed to 'multi-scan' according to
/home/saulius/struct/CIF-dictionaries/cif_core.dic dictionary named
'cif_core.dic' version 2.4.1 from 2010-06-29.

Automatic conversion script
Id: cif_fix_values 1715 2011-07-08 13:25:40Z adriana 
;
_cod_original_cell_volume 5593.2(12)
_cod_original_sg_symbol_H-M C2/c
_cod_database_code 4503943

loop_
_symmetry_equiv_pos_as_xyz
'x, y, z'
'-x, y, -z+1/2'
'x+1/2, y+1/2, z'
'-x+1/2, y+1/2, -z+1/2'
'-x, -y, -z'
'x, -y, z-1/2'
'-x+1/2, -y+1/2, -z'
'x+1/2, -y+1/2, z-1/2'

loop_
_atom_site_label
_atom_site_type_symbol
_atom_site_fract_x
_atom_site_fract_y
_atom_site_fract_z
_atom_site_U_iso_or_equiv
_atom_site_adp_type
_atom_site_occupancy
_atom_site_symmetry_multiplicity
_atom_site_calc_flag
_atom_site_refinement_flags
C1 C 0.21169(15) 0.3607(5) 0.2593(3) 0.0477(10) Uani 1 1 d .
H1 H 0.2313 0.4290 0.2739 0.057 Uiso 1 1 calc R
C2 C 0.22864(14) 0.2492(4) 0.2370(2) 0.0418(9) Uani 1 1 d .
C3 C 0.27739(15) 0.2376(4) 0.2357(3) 0.0472(10) Uani 1 1 d .
C4 C 0.19853(13) 0.1505(4) 0.2138(2) 0.0415(9) Uani 1 1 d .
H4 H 0.2079 0.0737 0.1961 0.050 Uiso 1 1 calc R
C5 C 0.15445(13) 0.1662(4) 0.2170(2) 0.0400(9) Uani 1 1 d .
H5 H 0.1341 0.0996 0.2024 0.048 Uiso 1 1 calc R
C6 C 0.14095(14) 0.2818(4) 0.2421(2) 0.0397(8) Uani 1 1 d .
C7 C 0.09394(14) 0.3072(4) 0.2503(3) 0.0470(10) Uani 1 1 d .
C8 C 0.20553(14) 0.5476(4) 0.4520(3) 0.0454(10) Uani 1 1 d .
H8 H 0.2290 0.5359 0.4278 0.054 Uiso 1 1 calc R
C9 C 0.14283(15) 0.5835(4) 0.4734(2) 0.0446(9) Uani 1 1 d .
H9 H 0.1125 0.6005 0.4662 0.054 Uiso 1 1 calc R
C10 C 0.17041(15) 0.5707(4) 0.5411(2) 0.0478(10) Uani 1 1 d .
H10 H 0.1634 0.5785 0.5887 0.057 Uiso 1 1 calc R
C11 C 0.25048(14) 0.5294(4) 0.5863(2) 0.0495(11) Uani 1 1 d .
H11A H 0.2439 0.4787 0.6279 0.059 Uiso 1 1 calc R
H11B H 0.2603 0.6135 0.6067 0.059 Uiso 1 1 calc R
C12 C 0.28750(15) 0.4667(4) 0.5592(2) 0.0497(11) Uani 1 1 d .
C13 C 0.31584(15) 0.5458(4) 0.5295(2) 0.0475(10) Uani 1 1 d .
H13 H 0.3093 0.6327 0.5216 0.057 Uiso 1 1 calc R
C14 C 0.35395(14) 0.4949(4) 0.5116(2) 0.0492(11) Uani 1 1 d .
H14 H 0.3729 0.5477 0.4917 0.059 Uiso 1 1 calc R
C15 C 0.36372(14) 0.3649(4) 0.5234(2) 0.0472(10) Uani 1 1 d .
C16 C 0.33538(15) 0.2859(4) 0.5531(2) 0.0462(10) Uani 1 1 d .
H16 H 0.3419 0.1989 0.5611 0.055 Uiso 1 1 calc R
C17 C 0.29727(14) 0.3368(4) 0.5711(2) 0.0451(10) Uani 1 1 d .
H17 H 0.2783 0.2839 0.5910 0.054 Uiso 1 1 calc R
C18 C 0.40735(14) 0.3140(4) 0.5169(2) 0.0427(9) Uani 1 1 d .
H18A H 0.4220 0.2784 0.5662 0.051 Uiso 1 1 calc R
H18B H 0.4254 0.3854 0.5065 0.051 Uiso 1 1 calc R
C19 C 0.43586(15) 0.1163(4) 0.4614(3) 0.0518(11) Uani 1 1 d .
H19 H 0.4587 0.0933 0.5027 0.062 Uiso 1 1 calc R
C20 C 0.42455(16) 0.0589(4) 0.3922(3) 0.0494(10) Uani 1 1 d .
H20A H 0.4388 -0.0134 0.3786 0.059 Uiso 1 1 calc R
C21 C 0.38027(15) 0.2117(4) 0.3873(3) 0.0511(10) Uani 1 1 d .
H21 H 0.3572 0.2698 0.3701 0.061 Uiso 1 1 calc R
C22 C 0.05258(14) 0.7221(4) 0.3279(2) 0.0418(9) Uani 1 1 d .
H22 H 0.0387 0.6440 0.3324 0.050 Uiso 1 1 calc R
C23 C 0.06511(16) 0.9266(4) 0.3281(3) 0.0536(12) Uani 1 1 d .
H23 H 0.0624 1.0153 0.3321 0.064 Uiso 1 1 calc R
C24 C 0.09904(14) 0.8621(4) 0.3097(2) 0.0462(10) Uani 1 1 d .
H24 H 0.1242 0.9004 0.2988 0.055 Uiso 1 1 calc R
C25 C -0.00742(14) 0.8586(4) 0.3589(2) 0.0450(10) Uani 1 1 d .
H25A H -0.0213 0.7763 0.3639 0.054 Uiso 1 1 calc R
H25B H -0.0266 0.9051 0.3173 0.054 Uiso 1 1 calc R
C26 C -0.00367(13) 0.9331(4) 0.4317(2) 0.0390(9) Uani 1 1 d .
C27 C -0.02274(14) 1.0518(4) 0.4306(2) 0.0412(9) Uani 1 1 d .
H27 H -0.0381 1.0877 0.3847 0.049 Uiso 1 1 calc R
C28 C 0.01901(15) 0.8824(4) 0.5015(3) 0.0506(11) Uani 1 1 d .
H28 H 0.0320 0.8016 0.5023 0.061 Uiso 1 1 calc R
Cd1 Cd 0.138645(10) 0.57935(3) 0.283640(17) 0.04122(11) Uani 1 1 d .
N1 N 0.16899(12) 0.3790(3) 0.2616(2) 0.0434(8) Uani 1 1 d .
N2 N 0.16438(13) 0.5689(3) 0.4157(2) 0.0496(9) Uani 1 1 d .
N3 N 0.20997(13) 0.5445(4) 0.5278(2) 0.0511(9) Uani 1 1 d .
N4 N 0.40680(12) 0.2143(3) 0.45771(19) 0.0464(8) Uani 1 1 d .
N5 N 0.39042(12) 0.1184(3) 0.3453(2) 0.0453(8) Uani 1 1 d .
N6 N 0.09157(12) 0.7334(3) 0.3091(2) 0.0463(8) Uani 1 1 d .
N7 N 0.03584(11) 0.8362(3) 0.33949(19) 0.0426(8) Uani 1 1 d .
O1 O 0.08556(9) 0.4133(3) 0.27601(16) 0.0408(6) Uani 1 1 d .
O2 O 0.06632(10) 0.2197(3) 0.22973(16) 0.0453(7) Uani 1 1 d .
O3 O 0.30120(9) 0.3319(3) 0.25908(15) 0.0405(6) Uani 1 1 d .
O4 O 0.29050(10) 0.1374(3) 0.21143(16) 0.0458(7) Uani 1 1 d .
O5 O 0.01492(10) 0.3792(3) 0.35137(16) 0.0451(7) Uani 1 1 d .
H5A H 0.0346 0.4372 0.3539 0.054 Uiso 1 1 d R
H5B H -0.0067 0.3943 0.3137 0.054 Uiso 1 1 d R

loop_
_atom_site_aniso_label
_atom_site_aniso_U_11
_atom_site_aniso_U_22
_atom_site_aniso_U_33
_atom_site_aniso_U_23
_atom_site_aniso_U_13
_atom_site_aniso_U_12
C1 0.039(2) 0.054(2) 0.048(2) -0.001(2) 0.0062(18) -0.0018(18)
C2 0.044(2) 0.039(2) 0.044(2) 0.0026(17) 0.0142(18) 0.0073(17)
C3 0.043(2) 0.050(2) 0.053(2) 0.015(2) 0.022(2) 0.0052(19)
C4 0.039(2) 0.048(2) 0.043(2) -0.0148(18) 0.0206(18) 0.0073(17)
C5 0.039(2) 0.040(2) 0.043(2) -0.0122(17) 0.0127(17) -0.0073(16)
C6 0.044(2) 0.042(2) 0.0323(19) 0.0009(16) 0.0069(16) 0.0004(17)
C7 0.039(2) 0.045(2) 0.059(3) 0.0003(19) 0.016(2) -0.0050(18)
C8 0.039(2) 0.043(2) 0.056(3) -0.0108(18) 0.016(2) 0.0151(17)
C9 0.047(2) 0.046(2) 0.043(2) 0.0166(18) 0.0128(18) 0.0178(18)
C10 0.046(2) 0.055(3) 0.042(2) 0.0019(18) 0.0092(18) 0.0264(19)
C11 0.040(2) 0.052(2) 0.045(2) -0.018(2) -0.0141(18) 0.0148(18)
C12 0.053(3) 0.043(2) 0.041(2) -0.0154(18) -0.014(2) 0.0219(19)
C13 0.049(2) 0.043(2) 0.041(2) -0.0159(17) -0.0102(19) 0.0105(18)
C14 0.043(2) 0.048(2) 0.048(2) -0.0002(19) -0.0073(19) -0.0252(19)
C15 0.041(2) 0.049(2) 0.046(2) -0.024(2) -0.0010(18) 0.0072(18)
C16 0.045(2) 0.051(2) 0.045(2) 0.0075(19) 0.0127(19) 0.0132(18)
C17 0.045(2) 0.049(2) 0.043(2) 0.0110(18) 0.0116(19) 0.0195(18)
C18 0.044(2) 0.039(2) 0.044(2) -0.0213(17) 0.0078(18) -0.0102(16)
C19 0.048(2) 0.045(2) 0.056(3) 0.006(2) -0.003(2) 0.0138(19)
C20 0.049(3) 0.048(2) 0.052(3) -0.0066(19) 0.012(2) -0.0088(19)
C21 0.045(2) 0.046(2) 0.062(3) -0.005(2) 0.012(2) 0.0011(18)
C22 0.038(2) 0.053(2) 0.0365(19) -0.0066(18) 0.0131(17) 0.0042(17)
C23 0.058(3) 0.053(3) 0.049(2) -0.036(2) 0.010(2) -0.003(2)
C24 0.044(2) 0.047(2) 0.051(2) -0.0165(19) 0.0161(19) -0.0168(18)
C25 0.044(2) 0.050(2) 0.043(2) -0.0132(18) 0.0154(18) 0.0105(18)
C26 0.0331(19) 0.045(2) 0.040(2) -0.0192(17) 0.0093(16) 0.0051(15)
C27 0.043(2) 0.043(2) 0.038(2) -0.0019(16) 0.0107(17) 0.0234(17)
C28 0.056(3) 0.049(2) 0.051(2) -0.0080(19) 0.019(2) 0.021(2)
Cd1 0.04202(17) 0.04042(17) 0.04439(18) 0.00270(13) 0.01639(12) 0.00758(12)
N1 0.0450(19) 0.0411(18) 0.0421(18) 0.0024(14) 0.0054(16) 0.0031(14)
N2 0.050(2) 0.046(2) 0.056(2) -0.0090(17) 0.0192(18) -0.0036(16)
N3 0.052(2) 0.046(2) 0.051(2) -0.0125(16) 0.0026(18) 0.0158(16)
N4 0.055(2) 0.0437(19) 0.0383(17) -0.0217(14) 0.0055(16) -0.0054(15)
N5 0.0416(19) 0.0447(19) 0.051(2) -0.0041(16) 0.0140(17) -0.0042(15)
N6 0.045(2) 0.044(2) 0.0491(19) -0.0015(16) 0.0076(16) 0.0036(15)
N7 0.0439(19) 0.0379(18) 0.0471(19) -0.0236(15) 0.0126(16) 0.0039(14)
O1 0.0417(15) 0.0407(15) 0.0472(15) -0.0092(12) 0.0253(12) 0.0052(12)
O2 0.0509(17) 0.0404(16) 0.0454(15) -0.0154(12) 0.0126(13) -0.0102(12)
O3 0.0383(15) 0.0417(15) 0.0469(16) -0.0013(12) 0.0213(13) -0.0019(11)
O4 0.0411(15) 0.0568(17) 0.0415(15) -0.0124(13) 0.0134(12) 0.0110(13)
O5 0.0488(16) 0.0477(16) 0.0435(16) -0.0226(13) 0.0200(13) -0.0141(13)

loop_
_atom_type_symbol
_atom_type_description
_atom_type_scat_dispersion_real
_atom_type_scat_dispersion_imag
_atom_type_scat_source
C C 0.0033 0.0016 'International Tables Vol C Tables 4.2.6.8 and 6.1.1.4'
H H 0.0000 0.0000 'International Tables Vol C Tables 4.2.6.8 and 6.1.1.4'
N N 0.0061 0.0033 'International Tables Vol C Tables 4.2.6.8 and 6.1.1.4'
O O 0.0106 0.0060 'International Tables Vol C Tables 4.2.6.8 and 6.1.1.4'
Cd Cd -0.8075 1.2024 'International Tables Vol C Tables 4.2.6.8 and 6.1.1.4'

loop_
_geom_angle_atom_site_label_1
_geom_angle_atom_site_label_2
_geom_angle_atom_site_label_3
_geom_angle
_geom_angle_site_symmetry_1
_geom_angle_site_symmetry_3
N1 C1 C2 124.9(4) . .
N1 C1 H1 117.6 . .
C2 C1 H1 117.6 . .
C1 C2 C4 116.2(4) . .
C1 C2 C3 121.2(4) . .
C4 C2 C3 122.5(4) . .
O4 C3 O3 124.9(4) . .
O4 C3 C2 118.6(4) . .
O3 C3 C2 116.5(4) . .
C5 C4 C2 120.0(4) . .
C5 C4 H4 120.0 . .
C2 C4 H4 120.0 . .
C6 C5 C4 119.2(4) . .
C6 C5 H5 120.4 . .
C4 C5 H5 120.4 . .
N1 C6 C5 121.6(4) . .
N1 C6 C7 115.0(4) . .
C5 C6 C7 123.4(4) . .
O2 C7 O1 125.0(4) . .
O2 C7 C6 116.7(4) . .
O1 C7 C6 118.3(4) . .
N2 C8 N3 112.1(4) . .
N2 C8 H8 124.0 . .
N3 C8 H8 124.0 . .
C10 C9 N2 111.4(4) . .
C10 C9 H9 124.3 . .
N2 C9 H9 124.3 . .
C9 C10 N3 106.4(4) . .
C9 C10 H10 126.8 . .
N3 C10 H10 126.8 . .
N3 C11 C12 114.3(3) . .
N3 C11 H11A 108.7 . .
C12 C11 H11A 108.7 . .
N3 C11 H11B 108.7 . .
C12 C11 H11B 108.7 . .
H11A C11 H11B 107.6 . .
C13 C12 C17 120.0(4) . .
C13 C12 C11 117.4(4) . .
C17 C12 C11 122.1(5) . .
C14 C13 C12 120.0(4) . .
C14 C13 H13 120.0 . .
C12 C13 H13 120.0 . .
C13 C14 C15 120.0(4) . .
C13 C14 H14 120.0 . .
C15 C14 H14 120.0 . .
C14 C15 C16 120.0(4) . .
C14 C15 C18 120.5(4) . .
C16 C15 C18 118.8(4) . .
C15 C16 C17 120.0(4) . .
C15 C16 H16 120.0 . .
C17 C16 H16 120.0 . .
C16 C17 C12 120.0(4) . .
C16 C17 H17 120.0 . .
C12 C17 H17 120.0 . .
C15 C18 N4 116.4(3) . .
C15 C18 H18A 108.2 . .
N4 C18 H18A 108.2 . .
C15 C18 H18B 108.2 . .
N4 C18 H18B 108.2 . .
H18A C18 H18B 107.3 . .
N4 C19 C20 104.9(4) . .
N4 C19 H19 127.5 . .
C20 C19 H19 127.5 . .
N5 C20 C19 112.1(4) . .
N5 C20 H20A 124.0 . .
C19 C20 H20A 124.0 . .
N5 C21 N4 112.5(4) . .
N5 C21 H21 123.8 . .
N4 C21 H21 123.8 . .
N6 C22 N7 111.5(4) . .
N6 C22 H22 124.2 . .
N7 C22 H22 124.2 . .
C24 C23 N7 105.8(4) . .
C24 C23 H23 127.1 . .
N7 C23 H23 127.1 . .
C23 C24 N6 110.7(4) . .
C23 C24 H24 124.6 . .
N6 C24 H24 124.6 . .
N7 C25 C26 113.1(3) . .
N7 C25 H25A 109.0 . .
C26 C25 H25A 109.0 . .
N7 C25 H25B 109.0 . .
C26 C25 H25B 109.0 . .
H25A C25 H25B 107.8 . .
C27 C26 C28 118.8(4) . .
C27 C26 C25 120.5(4) . .
C28 C26 C25 120.7(4) . .
C26 C27 C28 119.1(4) . 5_576
C26 C27 H27 120.4 . .
C28 C27 H27 120.4 5_576 .
C27 C28 C26 122.0(4) 5_576 .
C27 C28 H28 119.0 5_576 .
C26 C28 H28 119.0 . .
O4 Cd1 N6 117.45(12) 4 .
O4 Cd1 N5 98.38(11) 4 4
N6 Cd1 N5 87.47(12) . 4
O4 Cd1 N2 82.37(12) 4 .
N6 Cd1 N2 85.16(13) . .
N5 Cd1 N2 172.02(12) 4 .
O4 Cd1 N1 79.92(12) 4 .
N6 Cd1 N1 162.25(13) . .
N5 Cd1 N1 93.83(12) 4 .
N2 Cd1 N1 94.12(12) . .
O4 Cd1 O1 148.51(10) 4 .
N6 Cd1 O1 93.53(11) . .
N5 Cd1 O1 87.90(11) 4 .
N2 Cd1 O1 95.60(11) . .
N1 Cd1 O1 68.85(11) . .
C6 N1 C1 118.1(4) . .
C6 N1 Cd1 117.4(3) . .
C1 N1 Cd1 124.1(3) . .
C8 N2 C9 103.1(4) . .
C8 N2 Cd1 125.8(3) . .
C9 N2 Cd1 131.1(3) . .
C10 N3 C8 107.0(4) . .
C10 N3 C11 124.8(4) . .
C8 N3 C11 127.9(4) . .
C21 N4 C19 106.8(3) . .
C21 N4 C18 126.5(4) . .
C19 N4 C18 126.4(4) . .
C21 N5 C20 103.7(4) . .
C21 N5 Cd1 127.9(3) . 4_545
C20 N5 Cd1 128.1(3) . 4_545
C22 N6 C24 104.3(3) . .
C22 N6 Cd1 130.2(3) . .
C24 N6 Cd1 125.5(3) . .
C22 N7 C23 107.6(4) . .
C22 N7 C25 125.7(4) . .
C23 N7 C25 126.7(3) . .
C7 O1 Cd1 118.1(2) . .
C3 O4 Cd1 127.3(3) . 4_545
H5A O5 H5B 109.5 . .

loop_
_geom_bond_atom_site_label_1
_geom_bond_atom_site_label_2
_geom_bond_distance
_geom_bond_site_symmetry_2
C1 N1 1.339(6) .
C1 C2 1.368(6) .
C1 H1 0.9300 .
C2 C4 1.383(6) .
C2 C3 1.512(6) .
C3 O4 1.232(5) .
C3 O3 1.239(5) .
C4 C5 1.382(5) .
C4 H4 0.9300 .
C5 C6 1.380(5) .
C5 H5 0.9300 .
C6 N1 1.325(5) .
C6 C7 1.512(6) .
C7 O2 1.243(5) .
C7 O1 1.245(5) .
C8 N2 1.307(6) .
C8 N3 1.335(6) .
C8 H8 0.9300 .
C9 C10 1.322(6) .
C9 N2 1.357(5) .
C9 H9 0.9300 .
C10 N3 1.323(6) .
C10 H10 0.9300 .
C11 N3 1.447(5) .
C11 C12 1.487(6) .
C11 H11A 0.9700 .
C11 H11B 0.9700 .
C12 C13 1.390(7) .
C12 C17 1.390(6) .
C13 C14 1.390(6) .
C13 H13 0.9300 .
C14 C15 1.390(6) .
C14 H14 0.9300 .
C15 C16 1.390(6) .
C15 C18 1.474(6) .
C16 C17 1.390(6) .
C16 H16 0.9300 .
C17 H17 0.9300 .
C18 N4 1.481(5) .
C18 H18A 0.9700 .
C18 H18B 0.9700 .
C19 N4 1.348(5) .
C19 C20 1.349(6) .
C19 H19 0.9300 .
C20 N5 1.340(6) .
C20 H20A 0.9300 .
C21 N5 1.308(5) .
C21 N4 1.340(6) .
C21 H21 0.9300 .
C22 N6 1.325(5) .
C22 N7 1.329(5) .
C22 H22 0.9300 .
C23 C24 1.345(6) .
C23 N7 1.350(6) .
C23 H23 0.9300 .
C24 N6 1.358(5) .
C24 H24 0.9300 .
C25 N7 1.470(5) .
C25 C26 1.499(5) .
C25 H25A 0.9700 .
C25 H25B 0.9700 .
C26 C27 1.365(5) .
C26 C28 1.391(6) .
C27 C28 1.378(6) 5_576
C27 H27 0.9300 .
C28 C27 1.378(6) 5_576
C28 H28 0.9300 .
Cd1 O4 2.248(3) 4
Cd1 N6 2.275(3) .
Cd1 N5 2.318(4) 4
Cd1 N2 2.322(4) .
Cd1 N1 2.353(3) .
Cd1 O1 2.361(3) .
N5 Cd1 2.318(4) 4_545
O4 Cd1 2.248(3) 4_545
O5 H5A 0.8499 .
O5 H5B 0.8501 .

loop_
_geom_hbond_atom_site_label_D
_geom_hbond_atom_site_label_H
_geom_hbond_atom_site_label_A
_geom_hbond_distance_DH
_geom_hbond_distance_HA
_geom_hbond_distance_DA
_geom_hbond_angle_DHA
_geom_hbond_site_symmetry_A
O5 H5B O1 0.85 2.60 3.425(4) 164.0 2
O5 H5B O2 0.85 2.57 3.080(4) 119.2 2
O5 H5A O1 0.85 2.34 2.831(4) 117.4 .
